data_4127578
loop_
_publ_author_name
'Zhao, Kuo'
'Yamashita, Kenji'
'Carpenter, Joseph E.'
'Sherwood, Trevor C.'
'Ewing, William R.'
'Cheng, Peter T. W.'
'Knowles, Robert R.'

_publ_section_title
;
 Catalytic Ring Expansions of Cyclic Alcohols Enabled by Proton-Coupled
 Electron Transfer.
;
_journal_issue 22
_journal_name_full 'Journal of the American Chemical Society'
_journal_page_first 8752
_journal_page_last 8757
_journal_paper_doi 10.1021/jacs.9b03973
_journal_volume 141
_journal_year 2019
_chemical_formula_sum 'C16 H27 N O3'
_chemical_formula_weight 281.38
_chemical_name_common KZ1
_space_group_crystal_system monoclinic
_space_group_IT_number 14
_space_group_name_Hall '-P 2ybc'
_space_group_name_H-M_alt 'P 1 21/c 1'
_symmetry_space_group_name_Hall '-P 2ybc'
_symmetry_space_group_name_H-M 'P 1 21/c 1'
_atom_sites_solution_hydrogens geom
_cell_angle_alpha 90
_cell_angle_beta 102.1310(16)
_cell_angle_gamma 90
_cell_formula_units_Z 4
_cell_length_a 15.3169(12)
_cell_length_b 8.6950(7)
_cell_length_c 11.7020(9)
_cell_measurement_reflns_used 9057
_cell_measurement_temperature 100.(2)
_cell_measurement_theta_max 34.9961
_cell_measurement_theta_min 2.7088
_cell_volume 1523.7(2)
_computing_cell_refinement 'SAINT V8.38A (Bruker AXS Inc., 2017)'
_computing_data_collection 'Bruker Instrument Service vV6.2.6'
_computing_data_reduction 'SAINT V8.38A (Bruker AXS Inc., 2017)'
_computing_molecular_graphics 'shelXle (C.B. Huebschle, rev 833)'
_computing_structure_refinement 'SHELXL-2014/7 (Sheldrick, 2014)'
_computing_structure_solution 'SHELXT (Sheldrick, 2016)'
_diffrn_ambient_temperature 100.(2)
_diffrn_detector_area_resol_mean 10.4167
_diffrn_measured_fraction_theta_full 0.998
_diffrn_measured_fraction_theta_max 0.998
_diffrn_measurement_device_type 'Bruker Photon 100 CMOS'
_diffrn_radiation_type 'Mo K\a'
_diffrn_radiation_wavelength 0.71073
_diffrn_reflns_av_R_equivalents 0.0445
_diffrn_reflns_av_unetI/netI 0.0250
_diffrn_reflns_limit_h_max 24
_diffrn_reflns_limit_h_min -24
_diffrn_reflns_limit_k_max 13
_diffrn_reflns_limit_k_min -13
_diffrn_reflns_limit_l_max 18
_diffrn_reflns_limit_l_min -18
_diffrn_reflns_number 47137
_diffrn_reflns_theta_full 34.34
_diffrn_reflns_theta_max 34.34
_diffrn_reflns_theta_min 2.94
_diffrn_source 'I\mS microfocus source'
_exptl_absorpt_coefficient_mu 0.083
_exptl_absorpt_correction_T_max 0.97
_exptl_absorpt_correction_T_min 0.90
_exptl_absorpt_correction_type multi-scan
_exptl_absorpt_process_details 'SADABS V2014/5 (Bruker AXS Inc.)'
_exptl_crystal_density_diffrn 1.227
_exptl_crystal_density_method 'not measured'
_exptl_crystal_description prism
_exptl_crystal_F_000 616
_exptl_crystal_size_max 0.428
_exptl_crystal_size_mid 0.384
_exptl_crystal_size_min 0.316
_refine_diff_density_max 0.496
_refine_diff_density_min -0.301
_refine_ls_extinction_method none
_refine_ls_goodness_of_fit_ref 1.063
_refine_ls_hydrogen_treatment constr
_refine_ls_matrix_type full
_refine_ls_number_parameters 184
_refine_ls_number_reflns 6383
_refine_ls_number_restraints 0
_refine_ls_restrained_S_all 1.063
_refine_ls_R_factor_all 0.0507
_refine_ls_R_factor_gt 0.0421
_refine_ls_shift/su_max 0.001
_refine_ls_shift/su_mean 0.000
_refine_ls_structure_factor_coef Fsqd
_refine_ls_weighting_details 'w=1/[\s^2^(Fo^2^)+(0.0655P)^2^+0.2203P] where P=(Fo^2^+2Fc^2^)/3'
_refine_ls_weighting_scheme calc
_refine_ls_wR_factor_gt 0.1099
_refine_ls_wR_factor_ref 0.1150
_reflns_number_gt 5495
_reflns_number_total 6383
_reflns_threshold_expression 'I > 2\s(I)'
_cod_data_source_file ja9b03973_si_001.cif
_cod_data_source_block PDJKZ1
_cod_database_code 4127578

loop_
_space_group_symop_operation_xyz
'x, y, z'
'-x, y+1/2, -z+1/2'
'-x, -y, -z'
'x, -y-1/2, z-1/2'

loop_
_atom_site_type_symbol
_atom_site_label
_atom_site_fract_x
_atom_site_fract_y
_atom_site_fract_z
_atom_site_U_iso_or_equiv
_atom_site_adp_type
_atom_site_calc_flag
_atom_site_refinement_flags_adp
_atom_site_refinement_flags_posn
_atom_site_occupancy
O O1 0.13810(4) 0.38362(7) 0.60070(5) 0.02345(12) Uani d . . 1
N N1 0.29205(4) 0.37223(6) 0.44409(5) 0.01438(10) Uani d . . 1
C C1 0.25738(4) 0.47757(7) 0.34800(6) 0.01485(11) Uani d . . 1
H H1A 0.28593 0.453439 0.281685 0.018 Uiso calc U R 1
H H1B 0.27452 0.583859 0.373675 0.018 Uiso calc U R 1
O O2 0.38688(4) 0.33024(6) 0.61928(5) 0.02258(11) Uani d . . 1
C C2 0.15558(4) 0.47079(7) 0.30514(5) 0.01322(10) Uani d . . 1
H H2 0.140445 0.370559 0.263814 0.016 Uiso calc U R 1
O O3 0.34568(3) 0.57337(6) 0.55657(5) 0.01871(10) Uani d . . 1
C C3 0.12565(5) 0.60096(8) 0.21620(6) 0.01724(12) Uani d . . 1
H H3A 0.164275 0.60062 0.15817 0.021 Uiso calc U R 1
H H3B 0.06365 0.580742 0.173909 0.021 Uiso calc U R 1
C C4 0.12975(5) 0.76032(8) 0.27317(6) 0.01881(12) Uani d . . 1
H H4A 0.192513 0.785895 0.309008 0.023 Uiso calc U R 1
H H4B 0.107151 0.838599 0.212757 0.023 Uiso calc U R 1
C C5 0.07374(5) 0.76349(8) 0.36663(6) 0.01789(12) Uani d . . 1
H H5A 0.078357 0.866162 0.403985 0.021 Uiso calc U R 1
H H5B 0.010272 0.745071 0.329841 0.021 Uiso calc U R 1
C C6 0.10560(4) 0.64087(7) 0.45922(6) 0.01536(11) Uani d . . 1
H H6A 0.067047 0.642169 0.517342 0.018 Uiso calc U R 1
H H6B 0.167406 0.664541 0.500558 0.018 Uiso calc U R 1
C C7 0.10301(4) 0.48087(7) 0.40440(5) 0.01336(10) Uani d . . 1
H H7 0.039097 0.462678 0.366063 0.016 Uiso calc U R 1
C C8 0.12657(4) 0.35563(8) 0.49659(6) 0.01628(12) Uani d . . 1
C C9 0.12894(5) 0.18968(8) 0.45572(7) 0.01983(13) Uani d . . 1
H H9A 0.105981 0.184766 0.370156 0.024 Uiso calc U R 1
H H9B 0.089531 0.126054 0.493658 0.024 Uiso calc U R 1
C C10 0.22406(5) 0.12450(8) 0.48540(7) 0.02050(13) Uani d . . 1
H H10A 0.247674 0.133945 0.5706 0.025 Uiso calc U R 1
H H10B 0.222121 0.013762 0.465349 0.025 Uiso calc U R 1
C C11 0.28736(5) 0.20637(7) 0.42053(6) 0.01862(12) Uani d . . 1
H H11A 0.34783 0.161427 0.444541 0.022 Uiso calc U R 1
H H11B 0.266795 0.189326 0.335476 0.022 Uiso calc U R 1
C C12 0.34573(4) 0.41907(7) 0.54659(6) 0.01547(11) Uani d . . 1
C C13 0.40933(4) 0.65348(8) 0.64894(6) 0.01668(11) Uani d . . 1
C C14 0.38344(6) 0.82088(9) 0.62279(8) 0.02628(15) Uani d . . 1
H H14A 0.388515 0.845747 0.542766 0.039 Uiso calc U R 1
H H14B 0.423413 0.887583 0.677832 0.039 Uiso calc U R 1
H H14C 0.321721 0.837042 0.630951 0.039 Uiso calc U R 1
C C15 0.50412(5) 0.62452(9) 0.63386(7) 0.02131(13) Uani d . . 1
H H15A 0.517032 0.514132 0.640901 0.032 Uiso calc U R 1
H H15B 0.546198 0.680286 0.694393 0.032 Uiso calc U R 1
H H15C 0.51024 0.660484 0.556561 0.032 Uiso calc U R 1
C C16 0.39595(6) 0.60856(11) 0.76988(7) 0.02751(16) Uani d . . 1
H H16A 0.33263 0.618114 0.77239 0.041 Uiso calc U R 1
H H16B 0.431369 0.676705 0.828564 0.041 Uiso calc U R 1
H H16C 0.415248 0.501944 0.786515 0.041 Uiso calc U R 1

loop_
_atom_site_aniso_label
_atom_site_aniso_U_11
_atom_site_aniso_U_22
_atom_site_aniso_U_33
_atom_site_aniso_U_12
_atom_site_aniso_U_13
_atom_site_aniso_U_23
O1 0.0299(3) 0.0252(3) 0.0165(2) 0.0010(2) 0.0076(2) 0.00431(19)
N1 0.0135(2) 0.0137(2) 0.0148(2) 0.00029(16) 0.00026(17) 0.00080(17)
C1 0.0126(2) 0.0182(3) 0.0137(2) -0.00005(19) 0.00252(19) 0.00314(19)
O2 0.0231(3) 0.0204(2) 0.0206(2) 0.00297(19) -0.00387(19) 0.00423(18)
C2 0.0130(2) 0.0153(2) 0.0107(2) -0.00008(18) 0.00109(18) -0.00048(18)
O3 0.0169(2) 0.0154(2) 0.0201(2) 0.00063(16) -0.00433(17) -0.00172(16)
C3 0.0186(3) 0.0211(3) 0.0113(2) 0.0029(2) 0.0015(2) 0.0020(2)
C4 0.0215(3) 0.0177(3) 0.0176(3) 0.0020(2) 0.0048(2) 0.0048(2)
C5 0.0188(3) 0.0165(3) 0.0184(3) 0.0033(2) 0.0040(2) 0.0011(2)
C6 0.0165(3) 0.0164(2) 0.0138(2) 0.0009(2) 0.0044(2) -0.00062(19)
C7 0.0118(2) 0.0149(2) 0.0133(2) -0.00099(18) 0.00249(18) 0.00090(18)
C8 0.0145(3) 0.0168(2) 0.0180(3) -0.00182(19) 0.0047(2) 0.0032(2)
C9 0.0187(3) 0.0147(2) 0.0251(3) -0.0042(2) 0.0024(2) 0.0023(2)
C10 0.0217(3) 0.0136(2) 0.0246(3) -0.0012(2) 0.0013(2) 0.0022(2)
C11 0.0188(3) 0.0151(2) 0.0214(3) 0.0015(2) 0.0029(2) -0.0017(2)
C12 0.0128(2) 0.0163(2) 0.0162(3) 0.00076(19) 0.0007(2) 0.00087(19)
C13 0.0148(3) 0.0198(3) 0.0148(3) -0.0004(2) 0.0017(2) -0.0036(2)
C14 0.0298(4) 0.0186(3) 0.0287(4) 0.0015(3) 0.0021(3) -0.0064(3)
C15 0.0149(3) 0.0279(3) 0.0210(3) -0.0012(2) 0.0033(2) -0.0045(2)
C16 0.0293(4) 0.0373(4) 0.0181(3) 0.0002(3) 0.0098(3) -0.0020(3)

loop_
_atom_type_symbol
_atom_type_description
_atom_type_scat_dispersion_real
_atom_type_scat_dispersion_imag
_atom_type_scat_source
C C 0.0033 0.0016 'International Tables Vol C Tables 4.2.6.8 and 6.1.1.4'
H H 0.0000 0.0000 'International Tables Vol C Tables 4.2.6.8 and 6.1.1.4'
N N 0.0061 0.0033 'International Tables Vol C Tables 4.2.6.8 and 6.1.1.4'
O O 0.0106 0.0060 'International Tables Vol C Tables 4.2.6.8 and 6.1.1.4'

loop_
_geom_angle_atom_site_label_1
_geom_angle_atom_site_label_2
_geom_angle_atom_site_label_3
_geom_angle
C12 N1 C1 122.90(5)
C12 N1 C11 117.05(5)
C1 N1 C11 118.43(5)
N1 C1 C2 114.03(5)
N1 C1 H1A 108.7
C2 C1 H1A 108.7
N1 C1 H1B 108.7
C2 C1 H1B 108.7
H1A C1 H1B 107.6
C1 C2 C3 109.27(5)
C1 C2 C7 113.90(5)
C3 C2 C7 109.71(5)
C1 C2 H2 107.9
C3 C2 H2 107.9
C7 C2 H2 107.9
C12 O3 C13 121.56(5)
C4 C3 C2 113.02(5)
C4 C3 H3A 109.0
C2 C3 H3A 109.0
C4 C3 H3B 109.0
C2 C3 H3B 109.0
H3A C3 H3B 107.8
C5 C4 C3 110.50(6)
C5 C4 H4A 109.5
C3 C4 H4A 109.5
C5 C4 H4B 109.5
C3 C4 H4B 109.5
H4A C4 H4B 108.1
C6 C5 C4 110.64(5)
C6 C5 H5A 109.5
C4 C5 H5A 109.5
C6 C5 H5B 109.5
C4 C5 H5B 109.5
H5A C5 H5B 108.1
C5 C6 C7 111.20(5)
C5 C6 H6A 109.4
C7 C6 H6A 109.4
C5 C6 H6B 109.4
C7 C6 H6B 109.4
H6A C6 H6B 108.0
C8 C7 C6 111.85(5)
C8 C7 C2 114.07(5)
C6 C7 C2 113.23(5)
C8 C7 H7 105.6
C6 C7 H7 105.6
C2 C7 H7 105.6
O1 C8 C7 121.93(6)
O1 C8 C9 119.69(6)
C7 C8 C9 118.23(6)
C8 C9 C10 111.30(6)
C8 C9 H9A 109.4
C10 C9 H9A 109.4
C8 C9 H9B 109.4
C10 C9 H9B 109.4
H9A C9 H9B 108.0
C11 C10 C9 112.79(6)
C11 C10 H10A 109.0
C9 C10 H10A 109.0
C11 C10 H10B 109.0
C9 C10 H10B 109.0
H10A C10 H10B 107.8
N1 C11 C10 112.08(6)
N1 C11 H11A 109.2
C10 C11 H11A 109.2
N1 C11 H11B 109.2
C10 C11 H11B 109.2
H11A C11 H11B 107.9
O2 C12 O3 125.39(6)
O2 C12 N1 123.38(6)
O3 C12 N1 111.22(5)
O3 C13 C15 109.76(5)
O3 C13 C14 101.58(5)
C15 C13 C14 110.48(6)
O3 C13 C16 111.34(6)
C15 C13 C16 112.56(6)
C14 C13 C16 110.59(6)
C13 C14 H14A 109.5
C13 C14 H14B 109.5
H14A C14 H14B 109.5
C13 C14 H14C 109.5
H14A C14 H14C 109.5
H14B C14 H14C 109.5
C13 C15 H15A 109.5
C13 C15 H15B 109.5
H15A C15 H15B 109.5
C13 C15 H15C 109.5
H15A C15 H15C 109.5
H15B C15 H15C 109.5
C13 C16 H16A 109.5
C13 C16 H16B 109.5
H16A C16 H16B 109.5
C13 C16 H16C 109.5
H16A C16 H16C 109.5
H16B C16 H16C 109.5

loop_
_geom_bond_atom_site_label_1
_geom_bond_atom_site_label_2
_geom_bond_distance
O1 C8 1.2182(9)
N1 C12 1.3661(8)
N1 C1 1.4610(8)
N1 C11 1.4671(8)
C1 C2 1.5354(9)
C1 H1A 0.99
C1 H1B 0.99
O2 C12 1.2215(8)
C2 C3 1.5407(9)
C2 C7 1.5487(9)
C2 H2 1.0
O3 C12 1.3467(8)
O3 C13 1.4700(8)
C3 C4 1.5332(10)
C3 H3A 0.99
C3 H3B 0.99
C4 C5 1.5255(10)
C4 H4A 0.99
C4 H4B 0.99
C5 C6 1.5254(9)
C5 H5A 0.99
C5 H5B 0.99
C6 C7 1.5290(9)
C6 H6A 0.99
C6 H6B 0.99
C7 C8 1.5219(9)
C7 H7 1.0
C8 C9 1.5229(10)
C9 C10 1.5335(11)
C9 H9A 0.99
C9 H9B 0.99
C10 C11 1.5273(10)
C10 H10A 0.99
C10 H10B 0.99
C11 H11A 0.99
C11 H11B 0.99
C13 C15 1.5199(10)
C13 C14 1.5226(11)
C13 C16 1.5230(11)
C14 H14A 0.98
C14 H14B 0.98
C14 H14C 0.98
C15 H15A 0.98
C15 H15B 0.98
C15 H15C 0.98
C16 H16A 0.98
C16 H16B 0.98
C16 H16C 0.98
